data_7230249
loop_
_publ_author_name
'Mahat Chhetri, Pradhumna'
'Yang, Xiang-Kai'
'Chen, Jhy-Der'

_publ_section_title
;
 Mercury halide coordination polymers exhibiting reversible structural
 transformation
;
_journal_issue 15
_journal_name_full CrystEngComm
_journal_page_first 2126
_journal_paper_doi 10.1039/C8CE00086G
_journal_volume 20
_journal_year 2018
_chemical_formula_sum 'C22 H21 Br2 Hg N5 O2'
_chemical_formula_weight 747.85
_space_group_crystal_system monoclinic
_space_group_IT_number 14
_space_group_name_Hall '-P 2ybc'
_space_group_name_H-M_alt 'P 1 21/c 1'
_symmetry_space_group_name_Hall '-P 2ybc'
_symmetry_space_group_name_H-M 'P 1 21/c 1'
_atom_sites_solution_hydrogens geom
_audit_creation_method SHELXL-2014/7
_audit_update_record
;
2017-12-01 deposited with the CCDC.
2018-03-02 downloaded from the CCDC.
;
_cell_angle_alpha 90
_cell_angle_beta 98.561(3)
_cell_angle_gamma 90
_cell_formula_units_Z 4
_cell_length_a 14.4848(6)
_cell_length_b 18.1541(7)
_cell_length_c 9.5331(3)
_cell_measurement_reflns_used 4944
_cell_measurement_temperature 299(2)
_cell_measurement_theta_max 24.95
_cell_measurement_theta_min 2.24
_cell_volume 2478.88(16)
_computing_cell_refinement 'Bruker SAINT'
_computing_data_collection 'Bruker APEX2'
_computing_data_reduction 'Bruker SAINT'
_computing_molecular_graphics 'Bruker SHELXTL'
_computing_publication_material 'Bruker SHELXTL'
_computing_structure_refinement 'SHELXL-2014/7 (Sheldrick, 2014)'
_computing_structure_solution 'SHELXS-97 (Sheldrick, 2008)'
_diffrn_ambient_temperature 299(2)
_diffrn_measured_fraction_theta_full 1.000
_diffrn_measured_fraction_theta_max 1.000
_diffrn_measurement_device_type 'Bruker APEX-II CCD'
_diffrn_measurement_method '\f and \w scans'
_diffrn_radiation_type MoK\a
_diffrn_radiation_wavelength 0.71073
_diffrn_reflns_av_R_equivalents 0.0931
_diffrn_reflns_av_unetI/netI 0.0912
_diffrn_reflns_Laue_measured_fraction_full 1.000
_diffrn_reflns_Laue_measured_fraction_max 1.000
_diffrn_reflns_limit_h_max 14
_diffrn_reflns_limit_h_min -17
_diffrn_reflns_limit_k_max 22
_diffrn_reflns_limit_k_min -21
_diffrn_reflns_limit_l_max 11
_diffrn_reflns_limit_l_min -11
_diffrn_reflns_number 20681
_diffrn_reflns_point_group_measured_fraction_full 1.000
_diffrn_reflns_point_group_measured_fraction_max 1.000
_diffrn_reflns_theta_full 25.242
_diffrn_reflns_theta_max 25.998
_diffrn_reflns_theta_min 1.811
_exptl_absorpt_coefficient_mu 9.461
_exptl_absorpt_correction_T_max 0.7457
_exptl_absorpt_correction_T_min 0.4659
_exptl_absorpt_correction_type multi-scan
_exptl_absorpt_process_details 'SADABS V2008/1 (Bruker AXS, 2008)'
_exptl_crystal_colour colourless
_exptl_crystal_density_diffrn 2.004
_exptl_crystal_description Column
_exptl_crystal_F_000 1416
_exptl_crystal_size_max 0.400
_exptl_crystal_size_mid 0.200
_exptl_crystal_size_min 0.050
_refine_diff_density_max 0.981
_refine_diff_density_min -0.862
_refine_diff_density_rms 0.128
_refine_ls_extinction_method none
_refine_ls_goodness_of_fit_ref 1.002
_refine_ls_hydrogen_treatment constr
_refine_ls_matrix_type full
_refine_ls_number_parameters 289
_refine_ls_number_reflns 4870
_refine_ls_number_restraints 0
_refine_ls_restrained_S_all 1.002
_refine_ls_R_factor_all 0.1003
_refine_ls_R_factor_gt 0.0471
_refine_ls_shift/su_max 0.001
_refine_ls_shift/su_mean 0.000
_refine_ls_structure_factor_coef Fsqd
_refine_ls_weighting_details 'w=1/[\s^2^(Fo^2^)+(0.0286P)^2^] where P=(Fo^2^+2Fc^2^)/3'
_refine_ls_weighting_scheme calc
_refine_ls_wR_factor_gt 0.0899
_refine_ls_wR_factor_ref 0.1071
_reflns_Friedel_coverage 0.000
_reflns_number_gt 2969
_reflns_number_total 4870
_reflns_threshold_expression 'I > 2\s(I)'
_cod_data_source_file c8ce00086g2.cif
_cod_data_source_block 4
_cod_depositor_comments
;
The following automatic conversions were performed:

'_exptl_absorpt_correction_type' value 'multi_scan' changed to
'multi-scan' according to
/home/data/users/saulius/crontab/automatic-downloads/rss-feeds/RSC/lib/dictionaries/cif_core.dic
dictionary named 'cif_core.dic' version 2.4.2 from 2011-04-26.

Automatic conversion script
Id: cif_fix_values 4973 2017-02-22 13:04:09Z antanas 

 Adding full bibliography for 7230245--7230249.cif.
;
_cod_database_code 7230249
_shelx_shelxl_version_number 2014/7
_shelx_space_group_comment
; 
The symmetry employed for this shelxl refinement is uniquely defined 
by the following loop, which should always be used as a source of 
symmetry information in preference to the above space-group names. 
They are only intended as comments. 
;
_shelx_estimated_absorpt_t_min 0.116
_shelx_estimated_absorpt_t_max 0.649

loop_
_space_group_symop_operation_xyz
'x, y, z'
'-x, y+1/2, -z+1/2'
'-x, -y, -z'
'x, -y-1/2, z-1/2'

loop_
_atom_site_label
_atom_site_type_symbol
_atom_site_fract_x
_atom_site_fract_y
_atom_site_fract_z
_atom_site_U_iso_or_equiv
_atom_site_adp_type
_atom_site_occupancy
_atom_site_site_symmetry_order
_atom_site_calc_flag
_atom_site_refinement_flags_posn
_atom_site_refinement_flags_adp
Hg Hg 0.64454(2) 0.42004(2) 0.86611(3) 0.06407(16) Uani 1 1 d . .
Br1 Br 0.76231(7) 0.51772(6) 0.85874(11) 0.0892(4) Uani 1 1 d . .
Br2 Br 0.52511(7) 0.36707(8) 0.99575(10) 0.1051(4) Uani 1 1 d . .
O1 O 0.9015(4) 0.3968(3) 0.5278(6) 0.0612(15) Uani 1 1 d . .
O2 O 1.3524(4) 0.2318(3) 0.7292(5) 0.0504(13) Uani 1 1 d . .
N1 N 0.7287(4) 0.3118(4) 0.7959(7) 0.0538(17) Uani 1 1 d . .
N2 N 0.9084(4) 0.2733(3) 0.5699(6) 0.0489(16) Uani 1 1 d . .
H2A H 0.9375 0.2339 0.5521 0.059 Uiso 1 1 calc R U
N3 N 1.3699(4) 0.2025(3) 0.9621(5) 0.0393(14) Uani 1 1 d . .
H3A H 1.3464 0.2095 1.0387 0.047 Uiso 1 1 calc R U
N4 N 1.5624(4) 0.0918(3) 1.1284(6) 0.0424(15) Uani 1 1 d . .
C1 C 0.7014(6) 0.2430(6) 0.8153(9) 0.069(3) Uani 1 1 d . .
H1A H 0.6544 0.2351 0.8702 0.083 Uiso 1 1 calc R U
C2 C 0.7400(7) 0.1830(6) 0.7573(9) 0.071(3) Uani 1 1 d . .
H2B H 0.7203 0.1355 0.7747 0.085 Uiso 1 1 calc R U
C3 C 0.8066(6) 0.1938(5) 0.6755(9) 0.056(2) Uani 1 1 d . .
H3B H 0.8324 0.1539 0.6343 0.067 Uiso 1 1 calc R U
C4 C 0.8364(5) 0.2641(4) 0.6527(7) 0.0434(19) Uani 1 1 d . .
C5 C 0.7954(5) 0.3217(5) 0.7143(8) 0.053(2) Uani 1 1 d . .
H5A H 0.8148 0.3695 0.6987 0.064 Uiso 1 1 calc R U
C6 C 0.9376(5) 0.3368(5) 0.5144(7) 0.0461(19) Uani 1 1 d . .
C7 C 1.0227(5) 0.3287(4) 0.4391(7) 0.051(2) Uani 1 1 d . .
H7A H 1.0312 0.2775 0.4154 0.061 Uiso 1 1 calc R U
H7B H 1.0141 0.3571 0.3520 0.061 Uiso 1 1 calc R U
C8 C 1.1072(5) 0.3562(4) 0.5368(6) 0.0342(16) Uani 1 1 d . .
C9 C 1.1444(5) 0.4244(4) 0.5171(8) 0.051(2) Uani 1 1 d . .
H9A H 1.1204 0.4525 0.4385 0.062 Uiso 1 1 calc R U
C10 C 1.2169(6) 0.4511(5) 0.6130(8) 0.056(2) Uani 1 1 d . .
H10A H 1.2404 0.4979 0.5994 0.067 Uiso 1 1 calc R U
C11 C 1.2555(5) 0.4105(4) 0.7281(8) 0.053(2) Uani 1 1 d . .
H11A H 1.3060 0.4286 0.7901 0.063 Uiso 1 1 calc R U
C12 C 1.2185(5) 0.3422(4) 0.7509(7) 0.0397(18) Uani 1 1 d . .
C13 C 1.1452(5) 0.3149(4) 0.6541(6) 0.0389(17) Uani 1 1 d . .
H13A H 1.1212 0.2684 0.6679 0.047 Uiso 1 1 calc R U
C14 C 1.2586(5) 0.2962(4) 0.8779(7) 0.050(2) Uani 1 1 d . .
H14A H 1.2871 0.3287 0.9528 0.060 Uiso 1 1 calc R U
H14B H 1.2081 0.2702 0.9127 0.060 Uiso 1 1 calc R U
C15 C 1.3305(5) 0.2408(4) 0.8464(7) 0.0370(17) Uani 1 1 d . .
C16 C 1.4436(5) 0.1533(4) 0.9711(6) 0.0349(16) Uani 1 1 d . .
C17 C 1.4743(5) 0.1185(4) 0.8564(7) 0.0401(17) Uani 1 1 d . .
H17A H 1.4454 0.1273 0.7642 0.048 Uiso 1 1 calc R U
C18 C 1.5478(6) 0.0710(4) 0.8825(8) 0.051(2) Uani 1 1 d . .
H18A H 1.5687 0.0466 0.8074 0.061 Uiso 1 1 calc R U
C19 C 1.5908(6) 0.0590(4) 1.0168(8) 0.053(2) Uani 1 1 d . .
H19A H 1.6414 0.0271 1.0317 0.063 Uiso 1 1 calc R U
C20 C 1.4916(5) 0.1378(4) 1.1041(7) 0.0433(19) Uani 1 1 d . .
H20A H 1.4726 0.1613 1.1816 0.052 Uiso 1 1 calc R U
C21 C 1.0297(6) 0.4724(5) 0.8188(8) 0.065(2) Uani 1 1 d . .
H21A H 1.0865 0.4656 0.7797 0.097 Uiso 1 1 calc R U
H21B H 1.0343 0.5163 0.8754 0.097 Uiso 1 1 calc R U
H21C H 0.9782 0.4769 0.7432 0.097 Uiso 1 1 calc R U
C22 C 1.0145(6) 0.4089(6) 0.9074(11) 0.063(3) Uani 1 1 d . .
N5 N 1.0017(7) 0.3612(5) 0.9772(11) 0.097(3) Uani 1 1 d . .

loop_
_atom_site_aniso_label
_atom_site_aniso_U_11
_atom_site_aniso_U_22
_atom_site_aniso_U_33
_atom_site_aniso_U_23
_atom_site_aniso_U_13
_atom_site_aniso_U_12
Hg 0.0411(2) 0.1021(3) 0.0493(2) -0.01916(18) 0.00766(14) -0.01341(18)
Br1 0.0576(6) 0.0992(8) 0.1113(8) -0.0393(6) 0.0141(5) -0.0246(5)
Br2 0.0697(7) 0.2050(13) 0.0456(5) -0.0135(6) 0.0245(5) -0.0400(8)
O1 0.063(4) 0.039(3) 0.083(4) 0.006(3) 0.016(3) 0.008(3)
O2 0.068(4) 0.064(4) 0.022(3) 0.006(2) 0.016(2) 0.020(3)
N1 0.034(4) 0.068(5) 0.058(4) -0.002(4) 0.003(3) -0.010(3)
N2 0.052(4) 0.039(4) 0.055(4) -0.001(3) 0.005(3) 0.010(3)
N3 0.044(4) 0.053(4) 0.023(3) 0.004(3) 0.011(2) 0.008(3)
N4 0.035(3) 0.053(4) 0.041(3) 0.006(3) 0.010(3) 0.009(3)
C1 0.060(6) 0.089(8) 0.056(6) 0.012(5) 0.006(4) -0.013(6)
C2 0.081(7) 0.059(7) 0.070(6) 0.015(5) -0.001(5) -0.011(5)
C3 0.057(5) 0.040(6) 0.069(6) 0.009(4) 0.006(4) 0.000(4)
C4 0.035(4) 0.052(6) 0.042(4) -0.002(4) 0.002(3) 0.003(4)
C5 0.039(5) 0.059(6) 0.064(5) -0.005(4) 0.013(4) -0.007(4)
C6 0.042(4) 0.046(5) 0.046(5) 0.000(4) -0.007(3) 0.000(4)
C7 0.045(5) 0.064(5) 0.044(4) 0.002(4) 0.011(4) 0.009(4)
C8 0.036(4) 0.034(4) 0.033(4) 0.003(3) 0.008(3) 0.007(3)
C9 0.046(5) 0.061(6) 0.050(5) 0.024(4) 0.015(4) 0.007(4)
C10 0.050(5) 0.054(5) 0.067(6) 0.016(4) 0.025(4) -0.004(4)
C11 0.034(4) 0.065(6) 0.060(5) -0.001(4) 0.011(4) -0.008(4)
C12 0.037(4) 0.055(5) 0.032(4) 0.007(3) 0.018(3) 0.009(4)
C13 0.042(4) 0.044(5) 0.034(4) 0.006(3) 0.016(3) 0.010(3)
C14 0.044(4) 0.075(6) 0.034(4) 0.002(4) 0.013(3) 0.013(4)
C15 0.042(4) 0.043(5) 0.026(4) 0.005(3) 0.006(3) -0.002(3)
C16 0.044(4) 0.042(4) 0.020(3) 0.010(3) 0.009(3) -0.002(3)
C17 0.045(4) 0.043(5) 0.035(4) 0.009(3) 0.013(3) 0.006(4)
C18 0.061(5) 0.048(5) 0.047(5) -0.003(4) 0.019(4) 0.016(4)
C19 0.051(5) 0.051(5) 0.061(5) 0.013(4) 0.024(4) 0.010(4)
C20 0.049(5) 0.049(5) 0.033(4) 0.001(3) 0.007(3) 0.014(4)
C21 0.070(6) 0.060(6) 0.064(6) -0.006(5) 0.013(4) -0.007(5)
C22 0.050(5) 0.056(7) 0.085(7) -0.028(5) 0.014(5) 0.000(5)
N5 0.104(7) 0.058(6) 0.134(8) 0.010(5) 0.033(6) -0.015(5)

loop_
_atom_type_symbol
_atom_type_description
_atom_type_scat_dispersion_real
_atom_type_scat_dispersion_imag
_atom_type_scat_source
C C 0.0033 0.0016 'International Tables Vol C Tables 4.2.6.8 and 6.1.1.4'
H H 0.0000 0.0000 'International Tables Vol C Tables 4.2.6.8 and 6.1.1.4'
N N 0.0061 0.0033 'International Tables Vol C Tables 4.2.6.8 and 6.1.1.4'
O O 0.0106 0.0060 'International Tables Vol C Tables 4.2.6.8 and 6.1.1.4'
Hg Hg -2.3894 9.2266 'International Tables Vol C Tables 4.2.6.8 and 6.1.1.4'
Br Br -0.2901 2.4595 'International Tables Vol C Tables 4.2.6.8 and 6.1.1.4'

loop_
_geom_angle_atom_site_label_1
_geom_angle_atom_site_label_2
_geom_angle_atom_site_label_3
_geom_angle
_geom_angle_site_symmetry_1
_geom_angle_site_symmetry_3
N4 Hg N1 82.40(19) 4_465 .
N4 Hg Br2 98.73(14) 4_465 .
N1 Hg Br2 103.79(17) . .
N4 Hg Br1 106.51(14) 4_465 .
N1 Hg Br1 101.15(16) . .
Br2 Hg Br1 146.47(4) . .
C1 N1 C5 117.5(8) . .
C1 N1 Hg 122.9(6) . .
C5 N1 Hg 118.7(6) . .
C6 N2 C4 128.0(7) . .
C6 N2 H2A 116.0 . .
C4 N2 H2A 116.0 . .
C15 N3 C16 127.5(6) . .
C15 N3 H3A 116.2 . .
C16 N3 H3A 116.2 . .
C20 N4 C19 117.8(6) . .
C20 N4 Hg 119.0(5) . 4_666
C19 N4 Hg 122.9(5) . 4_666
N1 C1 C2 122.7(9) . .
N1 C1 H1A 118.7 . .
C2 C1 H1A 118.7 . .
C3 C2 C1 119.1(9) . .
C3 C2 H2B 120.4 . .
C1 C2 H2B 120.4 . .
C2 C3 C4 119.9(9) . .
C2 C3 H3B 120.0 . .
C4 C3 H3B 120.0 . .
C3 C4 C5 118.1(8) . .
C3 C4 N2 118.3(7) . .
C5 C4 N2 123.5(7) . .
N1 C5 C4 122.7(7) . .
N1 C5 H5A 118.7 . .
C4 C5 H5A 118.7 . .
O1 C6 N2 123.4(8) . .
O1 C6 C7 121.6(7) . .
N2 C6 C7 114.9(7) . .
C8 C7 C6 108.4(6) . .
C8 C7 H7A 110.0 . .
C6 C7 H7A 110.0 . .
C8 C7 H7B 110.0 . .
C6 C7 H7B 110.0 . .
H7A C7 H7B 108.4 . .
C9 C8 C13 118.7(6) . .
C9 C8 C7 120.8(6) . .
C13 C8 C7 120.4(6) . .
C8 C9 C10 120.3(7) . .
C8 C9 H9A 119.9 . .
C10 C9 H9A 119.9 . .
C11 C10 C9 121.5(7) . .
C11 C10 H10A 119.3 . .
C9 C10 H10A 119.3 . .
C10 C11 C12 119.2(7) . .
C10 C11 H11A 120.4 . .
C12 C11 H11A 120.4 . .
C11 C12 C13 119.5(6) . .
C11 C12 C14 120.6(7) . .
C13 C12 C14 119.9(7) . .
C8 C13 C12 120.9(7) . .
C8 C13 H13A 119.6 . .
C12 C13 H13A 119.6 . .
C15 C14 C12 113.8(6) . .
C15 C14 H14A 108.8 . .
C12 C14 H14A 108.8 . .
C15 C14 H14B 108.8 . .
C12 C14 H14B 108.8 . .
H14A C14 H14B 107.7 . .
O2 C15 N3 122.8(6) . .
O2 C15 C14 123.6(6) . .
N3 C15 C14 113.5(6) . .
C20 C16 N3 117.9(6) . .
C20 C16 C17 116.8(7) . .
N3 C16 C17 125.3(5) . .
C18 C17 C16 118.4(6) . .
C18 C17 H17A 120.8 . .
C16 C17 H17A 120.8 . .
C19 C18 C17 120.7(7) . .
C19 C18 H18A 119.7 . .
C17 C18 H18A 119.7 . .
N4 C19 C18 121.9(7) . .
N4 C19 H19A 119.0 . .
C18 C19 H19A 119.0 . .
N4 C20 C16 124.3(7) . .
N4 C20 H20A 117.8 . .
C16 C20 H20A 117.8 . .
C22 C21 H21A 109.5 . .
C22 C21 H21B 109.5 . .
H21A C21 H21B 109.5 . .
C22 C21 H21C 109.5 . .
H21A C21 H21C 109.5 . .
H21B C21 H21C 109.5 . .
N5 C22 C21 178.3(10) . .

loop_
_geom_bond_atom_site_label_1
_geom_bond_atom_site_label_2
_geom_bond_distance
_geom_bond_site_symmetry_2
Hg N4 2.407(5) 4_465
Hg N1 2.457(7) .
Hg Br2 2.4659(11) .
Hg Br1 2.4688(10) .
O1 C6 1.223(8) .
O2 C15 1.217(7) .
N1 C1 1.332(10) .
N1 C5 1.340(9) .
N2 C6 1.362(9) .
N2 C4 1.408(9) .
N2 H2A 0.8600 .
N3 C15 1.356(7) .
N3 C16 1.383(8) .
N3 H3A 0.8600 .
N4 C20 1.316(8) .
N4 C19 1.336(9) .
N4 Hg 2.407(5) 4_666
C1 C2 1.377(12) .
C1 H1A 0.9300 .
C2 C3 1.341(11) .
C2 H2B 0.9300 .
C3 C4 1.375(10) .
C3 H3B 0.9300 .
C4 C5 1.376(10) .
C5 H5A 0.9300 .
C6 C7 1.524(10) .
C7 C8 1.508(9) .
C7 H7A 0.9700 .
C7 H7B 0.9700 .
C8 C9 1.374(9) .
C8 C13 1.390(8) .
C9 C10 1.375(10) .
C9 H9A 0.9300 .
C10 C11 1.371(10) .
C10 H10A 0.9300 .
C11 C12 1.380(10) .
C11 H11A 0.9300 .
C12 C13 1.391(9) .
C12 C14 1.514(9) .
C13 H13A 0.9300 .
C14 C15 1.509(9) .
C14 H14A 0.9700 .
C14 H14B 0.9700 .
C16 C20 1.381(8) .
C16 C17 1.393(9) .
C17 C18 1.363(10) .
C17 H17A 0.9300 .
C18 C19 1.355(10) .
C18 H18A 0.9300 .
C19 H19A 0.9300 .
C20 H20A 0.9300 .
C21 C22 1.465(13) .
C21 H21A 0.9600 .
C21 H21B 0.9600 .
C21 H21C 0.9600 .
C22 N5 1.123(11) .
